data_7155132
loop_
_publ_author_name
'Chen, Liang'
'Sun, Jing'
'Xie, Ju'
'Yan, Chao-Guo'

_publ_section_title
;
 Molecular diversity of the three-component reaction of \a-amino acids,
 dialkyl acetylenedicarboxylates and N-substituted maleimides.
;
_journal_issue 27
_journal_name_full 'Organic &amp; biomolecular chemistry'
_journal_page_first 6497
_journal_page_last 6507
_journal_paper_doi 10.1039/c6ob00921b
_journal_volume 14
_journal_year 2016
_chemical_formula_moiety 'C22 H26 N2 O6'
_chemical_formula_sum 'C22 H26 N2 O6'
_chemical_formula_weight 414.45
_chemical_name_systematic
; 
 ? 
;
_space_group_IT_number 14
_symmetry_cell_setting monoclinic
_symmetry_space_group_name_Hall '-P 2ybc'
_symmetry_space_group_name_H-M 'P 1 21/c 1'
_atom_sites_solution_hydrogens geom
_atom_sites_solution_primary direct
_atom_sites_solution_secondary difmap
_audit_block_doi 10.5517/cc1kk3px
_audit_creation_method SHELXL-97
_audit_update_record
;
2016-01-11 deposited with the CCDC.
2016-05-31 downloaded from the CCDC.
;
_cell_angle_alpha 90.00
_cell_angle_beta 109.348(6)
_cell_angle_gamma 90.00
_cell_formula_units_Z 4
_cell_length_a 11.0950(13)
_cell_length_b 10.2803(13)
_cell_length_c 19.4298(19)
_cell_measurement_reflns_used 7604
_cell_measurement_temperature 296(2)
_cell_measurement_theta_max 23.70
_cell_measurement_theta_min 2.22
_cell_volume 2091.0(4)
_computing_cell_refinement 'Bruker SMART'
_computing_data_collection 'Bruker SMART'
_computing_data_reduction 'Bruker SAINT'
_computing_molecular_graphics 'Bruker SHELXTL'
_computing_publication_material 'Bruker SHELXTL'
_computing_structure_refinement 'SHELXL-97 (Sheldrick, 2008)'
_computing_structure_solution 'SHELXS-97 (Sheldrick, 2008)'
_diffrn_ambient_temperature 296(2)
_diffrn_measured_fraction_theta_full 0.993
_diffrn_measured_fraction_theta_max 0.993
_diffrn_measurement_device_type 'CCD area detector'
_diffrn_measurement_method 'phi and omega scans'
_diffrn_radiation_monochromator graphite
_diffrn_radiation_source 'fine-focus sealed tube'
_diffrn_radiation_type MoK\a
_diffrn_radiation_wavelength 0.71073
_diffrn_reflns_av_R_equivalents 0.0568
_diffrn_reflns_av_sigmaI/netI 0.0478
_diffrn_reflns_limit_h_max 14
_diffrn_reflns_limit_h_min -14
_diffrn_reflns_limit_k_max 13
_diffrn_reflns_limit_k_min -13
_diffrn_reflns_limit_l_max 25
_diffrn_reflns_limit_l_min -25
_diffrn_reflns_number 31020
_diffrn_reflns_theta_full 27.62
_diffrn_reflns_theta_max 27.62
_diffrn_reflns_theta_min 1.95
_exptl_absorpt_coefficient_mu 0.096
_exptl_absorpt_correction_T_max 0.981
_exptl_absorpt_correction_T_min 0.977
_exptl_absorpt_correction_type multi-scan
_exptl_absorpt_process_details sadabs
_exptl_crystal_colour colorless
_exptl_crystal_density_diffrn 1.317
_exptl_crystal_density_method 'not measured'
_exptl_crystal_description block
_exptl_crystal_F_000 880
_exptl_crystal_size_max 0.24
_exptl_crystal_size_mid 0.22
_exptl_crystal_size_min 0.20
_refine_diff_density_max 0.255
_refine_diff_density_min -0.247
_refine_diff_density_rms 0.044
_refine_ls_extinction_method none
_refine_ls_goodness_of_fit_ref 1.024
_refine_ls_hydrogen_treatment constr
_refine_ls_matrix_type full
_refine_ls_number_parameters 273
_refine_ls_number_reflns 4835
_refine_ls_number_restraints 0
_refine_ls_restrained_S_all 1.024
_refine_ls_R_factor_all 0.1178
_refine_ls_R_factor_gt 0.0586
_refine_ls_shift/su_max 0.000
_refine_ls_shift/su_mean 0.000
_refine_ls_structure_factor_coef Fsqd
_refine_ls_weighting_details 'calc w=1/[\s^2^(Fo^2^)+(0.0667P)^2^+0.6053P] where P=(Fo^2^+2Fc^2^)/3'
_refine_ls_weighting_scheme calc
_refine_ls_wR_factor_gt 0.1284
_refine_ls_wR_factor_ref 0.1522
_reflns_number_gt 2820
_reflns_number_total 4835
_reflns_threshold_expression >2sigma(I)
_cod_data_source_file c6ob00921b2.cif
_cod_data_source_block 1g
_cod_depositor_comments
;
The following automatic conversions were performed:

'_symmetry_cell_setting' value 'Monoclinic' changed to 'monoclinic'
according to
/usr/data/users/saulius/crontab/automatic-downloads/rss-feeds/RSC/lib/dictionaries/cif_core.dic
dictionary named 'cif_core.dic' version 2.4.2 from 2011-04-26.

Automatic conversion script
Id: cif_fix_values 4268 2015-11-12 08:31:59Z antanas 

 Adding full bibliography for 7155130--7155143.cif.
;
_cod_original_sg_symbol_H-M 'P 21/c'
_cod_database_code 7155132

loop_
_symmetry_equiv_pos_as_xyz
'x, y, z'
'-x, y+1/2, -z+1/2'
'-x, -y, -z'
'x, -y-1/2, z-1/2'

loop_
_atom_site_label
_atom_site_type_symbol
_atom_site_fract_x
_atom_site_fract_y
_atom_site_fract_z
_atom_site_U_iso_or_equiv
_atom_site_adp_type
_atom_site_occupancy
_atom_site_symmetry_multiplicity
_atom_site_calc_flag
_atom_site_refinement_flags
C1 C 0.2258(2) 1.0180(2) 0.73797(11) 0.0477(5) Uani 1 1 d .
H1 H 0.1740 1.0222 0.7702 0.057 Uiso 1 1 calc R
C2 C 0.3614(3) 1.0596(3) 0.78114(14) 0.0756(8) Uani 1 1 d .
H2A H 0.3979 1.1113 0.7512 0.091 Uiso 1 1 calc R
H2B H 0.3631 1.1099 0.8237 0.091 Uiso 1 1 calc R
C3 C 0.4326(3) 0.9346(3) 0.80311(16) 0.0855(9) Uani 1 1 d .
H3A H 0.4232 0.9006 0.8476 0.103 Uiso 1 1 calc R
H3B H 0.5227 0.9457 0.8101 0.103 Uiso 1 1 calc R
C4 C 0.3690(3) 0.8466(3) 0.73889(17) 0.0942(10) Uani 1 1 d .
H4A H 0.4015 0.8628 0.6991 0.113 Uiso 1 1 calc R
H4B H 0.3821 0.7557 0.7528 0.113 Uiso 1 1 calc R
C5 C 0.14393(19) 0.85150(19) 0.64693(10) 0.0400(5) Uani 1 1 d .
C6 C 0.0233(2) 0.8059(2) 0.66258(11) 0.0486(5) Uani 1 1 d .
C7 C -0.1662(3) 0.8716(3) 0.68327(17) 0.0791(9) Uani 1 1 d .
H7A H -0.2197 0.8161 0.6449 0.095 Uiso 1 1 calc R
H7B H -0.1450 0.8246 0.7291 0.095 Uiso 1 1 calc R
C8 C -0.2329(3) 0.9872(4) 0.6873(2) 0.1220(15) Uani 1 1 d .
H8A H -0.1789 1.0426 0.7247 0.183 Uiso 1 1 calc R
H8B H -0.3083 0.9659 0.6988 0.183 Uiso 1 1 calc R
H8C H -0.2567 1.0315 0.6413 0.183 Uiso 1 1 calc R
C9 C 0.1874(2) 0.7404(2) 0.60909(12) 0.0473(5) Uani 1 1 d .
H9A H 0.2696 0.7626 0.6047 0.057 Uiso 1 1 calc R
H9B H 0.1991 0.6631 0.6392 0.057 Uiso 1 1 calc R
C10 C 0.0956(2) 0.7101(2) 0.53475(12) 0.0435(5) Uani 1 1 d .
C11 C 0.0729(3) 0.5873(3) 0.42748(13) 0.0665(7) Uani 1 1 d .
H11A H -0.0171 0.6056 0.4172 0.080 Uiso 1 1 calc R
H11B H 0.0820 0.4956 0.4184 0.080 Uiso 1 1 calc R
C12 C 0.1233(3) 0.6671(3) 0.37973(15) 0.0839(9) Uani 1 1 d .
H12A H 0.1131 0.7577 0.3886 0.126 Uiso 1 1 calc R
H12B H 0.0773 0.6472 0.3296 0.126 Uiso 1 1 calc R
H12C H 0.2123 0.6483 0.3900 0.126 Uiso 1 1 calc R
C13 C 0.20561(17) 1.01419(19) 0.56227(10) 0.0361(4) Uani 1 1 d .
C14 C 0.11953(17) 0.98461(18) 0.60653(10) 0.0349(4) Uani 1 1 d .
H14 H 0.0297 0.9919 0.5759 0.042 Uiso 1 1 calc R
C15 C 0.15282(19) 1.08998(19) 0.66543(10) 0.0390(5) Uani 1 1 d .
H15 H 0.0751 1.1310 0.6686 0.047 Uiso 1 1 calc R
C16 C 0.2326(2) 1.1868(2) 0.64240(11) 0.0441(5) Uani 1 1 d .
C17 C 0.34761(18) 1.1938(2) 0.55162(11) 0.0408(5) Uani 1 1 d .
C18 C 0.3102(2) 1.3103(2) 0.51654(13) 0.0544(6) Uani 1 1 d .
H18 H 0.2350 1.3502 0.5166 0.065 Uiso 1 1 calc R
C19 C 0.3856(2) 1.3674(3) 0.48119(14) 0.0680(7) Uani 1 1 d .
H19 H 0.3609 1.4461 0.4571 0.082 Uiso 1 1 calc R
C20 C 0.4958(3) 1.3097(3) 0.48113(14) 0.0660(7) Uani 1 1 d .
H20 H 0.5454 1.3487 0.4566 0.079 Uiso 1 1 calc R
C21 C 0.5338(2) 1.1954(3) 0.51675(15) 0.0665(7) Uani 1 1 d .
H21 H 0.6099 1.1570 0.5171 0.080 Uiso 1 1 calc R
C22 C 0.4595(2) 1.1356(2) 0.55268(13) 0.0559(6) Uani 1 1 d .
H22 H 0.4852 1.0572 0.5771 0.067 Uiso 1 1 calc R
N1 N 0.23708(17) 0.88112(18) 0.71903(9) 0.0523(5) Uani 1 1 d .
N2 N 0.26860(14) 1.13066(16) 0.58704(8) 0.0377(4) Uani 1 1 d .
O1 O 0.00056(19) 0.69450(17) 0.67162(11) 0.0803(6) Uani 1 1 d .
O2 O -0.04959(14) 0.90420(15) 0.66812(9) 0.0558(4) Uani 1 1 d .
O3 O -0.00612(14) 0.76107(15) 0.50692(9) 0.0540(4) Uani 1 1 d .
O4 O 0.14363(15) 0.61781(15) 0.50321(8) 0.0589(4) Uani 1 1 d .
O5 O 0.21724(14) 0.95219(15) 0.51228(8) 0.0524(4) Uani 1 1 d .
O6 O 0.26364(17) 1.29462(16) 0.66651(9) 0.0653(5) Uani 1 1 d .

loop_
_atom_site_aniso_label
_atom_site_aniso_U_11
_atom_site_aniso_U_22
_atom_site_aniso_U_33
_atom_site_aniso_U_23
_atom_site_aniso_U_13
_atom_site_aniso_U_12
C1 0.0531(13) 0.0551(14) 0.0360(11) -0.0023(10) 0.0162(10) 0.0049(11)
C2 0.0735(18) 0.0825(19) 0.0493(15) -0.0076(14) -0.0087(13) -0.0040(15)
C3 0.0590(17) 0.107(2) 0.0702(18) -0.0102(17) -0.0054(14) 0.0123(16)
C4 0.0593(17) 0.109(2) 0.088(2) -0.0302(19) -0.0118(15) 0.0271(17)
C5 0.0396(11) 0.0420(12) 0.0360(11) 0.0011(9) 0.0095(9) 0.0035(9)
C6 0.0589(14) 0.0458(14) 0.0431(12) 0.0012(10) 0.0196(11) -0.0034(11)
C7 0.0644(17) 0.093(2) 0.100(2) 0.0073(17) 0.0546(16) -0.0120(16)
C8 0.085(2) 0.127(3) 0.189(4) 0.057(3) 0.093(3) 0.037(2)
C9 0.0494(13) 0.0444(12) 0.0454(12) 0.0003(10) 0.0123(10) 0.0090(10)
C10 0.0479(13) 0.0361(11) 0.0495(13) -0.0005(10) 0.0203(11) 0.0006(10)
C11 0.0683(16) 0.0636(16) 0.0606(16) -0.0221(13) 0.0120(13) 0.0091(13)
C12 0.080(2) 0.113(2) 0.0579(16) -0.0012(17) 0.0228(15) 0.0208(18)
C13 0.0315(10) 0.0416(11) 0.0349(10) -0.0011(9) 0.0106(8) 0.0036(9)
C14 0.0276(10) 0.0423(11) 0.0343(10) 0.0001(9) 0.0099(8) 0.0010(8)
C15 0.0373(11) 0.0438(12) 0.0393(11) -0.0037(9) 0.0172(9) 0.0032(9)
C16 0.0452(12) 0.0465(13) 0.0414(12) -0.0067(10) 0.0155(10) 0.0002(10)
C17 0.0329(11) 0.0476(12) 0.0427(12) -0.0063(10) 0.0135(9) -0.0074(9)
C18 0.0419(12) 0.0586(15) 0.0636(15) 0.0116(12) 0.0189(11) 0.0006(11)
C19 0.0644(17) 0.0689(17) 0.0737(17) 0.0184(14) 0.0270(14) -0.0081(14)
C20 0.0661(17) 0.0733(18) 0.0703(17) -0.0042(15) 0.0384(14) -0.0213(14)
C21 0.0481(14) 0.0748(18) 0.090(2) -0.0162(16) 0.0405(14) -0.0056(13)
C22 0.0468(13) 0.0524(14) 0.0749(16) -0.0018(12) 0.0287(12) 0.0010(11)
N1 0.0522(11) 0.0540(12) 0.0415(10) -0.0013(9) 0.0033(9) 0.0116(9)
N2 0.0354(9) 0.0412(10) 0.0387(9) -0.0021(8) 0.0151(7) -0.0023(7)
O1 0.1040(15) 0.0480(11) 0.1100(16) 0.0044(10) 0.0639(13) -0.0098(10)
O2 0.0500(9) 0.0545(10) 0.0742(11) 0.0108(8) 0.0357(8) 0.0004(7)
O3 0.0408(9) 0.0554(10) 0.0614(10) -0.0098(8) 0.0111(7) 0.0038(7)
O4 0.0665(10) 0.0546(10) 0.0525(9) -0.0102(8) 0.0156(8) 0.0161(8)
O5 0.0563(9) 0.0575(9) 0.0535(9) -0.0150(8) 0.0316(8) -0.0097(7)
O6 0.0866(12) 0.0534(10) 0.0671(11) -0.0223(9) 0.0405(9) -0.0197(9)

loop_
_atom_type_symbol
_atom_type_description
_atom_type_scat_dispersion_real
_atom_type_scat_dispersion_imag
_atom_type_scat_source
C C 0.0033 0.0016 'International Tables Vol C Tables 4.2.6.8 and 6.1.1.4'
H H 0.0000 0.0000 'International Tables Vol C Tables 4.2.6.8 and 6.1.1.4'
N N 0.0061 0.0033 'International Tables Vol C Tables 4.2.6.8 and 6.1.1.4'
O O 0.0106 0.0060 'International Tables Vol C Tables 4.2.6.8 and 6.1.1.4'

loop_
_geom_angle_atom_site_label_1
_geom_angle_atom_site_label_2
_geom_angle_atom_site_label_3
_geom_angle
N1 C1 C2 104.83(19)
N1 C1 C15 106.82(16)
C2 C1 C15 119.2(2)
N1 C1 H1 108.5
C2 C1 H1 108.5
C15 C1 H1 108.5
C3 C2 C1 104.4(2)
C3 C2 H2A 110.9
C1 C2 H2A 110.9
C3 C2 H2B 110.9
C1 C2 H2B 110.9
H2A C2 H2B 108.9
C2 C3 C4 102.7(2)
C2 C3 H3A 111.2
C4 C3 H3A 111.2
C2 C3 H3B 111.2
C4 C3 H3B 111.2
H3A C3 H3B 109.1
N1 C4 C3 103.3(2)
N1 C4 H4A 111.1
C3 C4 H4A 111.1
N1 C4 H4B 111.1
C3 C4 H4B 111.1
H4A C4 H4B 109.1
N1 C5 C9 112.36(16)
N1 C5 C6 104.91(15)
C9 C5 C6 107.62(17)
N1 C5 C14 104.38(16)
C9 C5 C14 116.51(16)
C6 C5 C14 110.48(16)
O1 C6 O2 123.7(2)
O1 C6 C5 124.0(2)
O2 C6 C5 112.25(18)
C8 C7 O2 109.4(2)
C8 C7 H7A 109.8
O2 C7 H7A 109.8
C8 C7 H7B 109.8
O2 C7 H7B 109.8
H7A C7 H7B 108.2
C7 C8 H8A 109.5
C7 C8 H8B 109.5
H8A C8 H8B 109.5
C7 C8 H8C 109.5
H8A C8 H8C 109.5
H8B C8 H8C 109.5
C10 C9 C5 113.48(17)
C10 C9 H9A 108.9
C5 C9 H9A 108.9
C10 C9 H9B 108.9
C5 C9 H9B 108.9
H9A C9 H9B 107.7
O3 C10 O4 124.3(2)
O3 C10 C9 125.60(19)
O4 C10 C9 110.06(18)
O4 C11 C12 109.0(2)
O4 C11 H11A 109.9
C12 C11 H11A 109.9
O4 C11 H11B 109.9
C12 C11 H11B 109.9
H11A C11 H11B 108.3
C11 C12 H12A 109.5
C11 C12 H12B 109.5
H12A C12 H12B 109.5
C11 C12 H12C 109.5
H12A C12 H12C 109.5
H12B C12 H12C 109.5
O5 C13 N2 124.03(17)
O5 C13 C14 127.50(18)
N2 C13 C14 108.43(16)
C13 C14 C15 103.97(15)
C13 C14 C5 115.25(16)
C15 C14 C5 106.67(15)
C13 C14 H14 110.2
C15 C14 H14 110.2
C5 C14 H14 110.2
C16 C15 C14 105.52(15)
C16 C15 C1 113.86(17)
C14 C15 C1 105.35(16)
C16 C15 H15 110.6
C14 C15 H15 110.6
C1 C15 H15 110.6
O6 C16 N2 124.21(19)
O6 C16 C15 127.99(19)
N2 C16 C15 107.80(17)
C22 C17 C18 120.7(2)
C22 C17 N2 119.24(19)
C18 C17 N2 120.02(18)
C17 C18 C19 119.1(2)
C17 C18 H18 120.5
C19 C18 H18 120.5
C20 C19 C18 120.7(2)
C20 C19 H19 119.7
C18 C19 H19 119.7
C21 C20 C19 120.3(2)
C21 C20 H20 119.9
C19 C20 H20 119.9
C20 C21 C22 120.3(2)
C20 C21 H21 119.9
C22 C21 H21 119.9
C17 C22 C21 119.0(2)
C17 C22 H22 120.5
C21 C22 H22 120.5
C4 N1 C1 109.5(2)
C4 N1 C5 122.63(19)
C1 N1 C5 110.19(16)
C13 N2 C16 112.64(16)
C13 N2 C17 122.69(15)
C16 N2 C17 124.09(17)
C6 O2 C7 116.65(19)
C10 O4 C11 117.05(18)

loop_
_geom_bond_atom_site_label_1
_geom_bond_atom_site_label_2
_geom_bond_distance
C1 N1 1.471(3)
C1 C2 1.521(3)
C1 C15 1.560(3)
C1 H1 0.9800
C2 C3 1.494(4)
C2 H2A 0.9700
C2 H2B 0.9700
C3 C4 1.513(4)
C3 H3A 0.9700
C3 H3B 0.9700
C4 N1 1.430(3)
C4 H4A 0.9700
C4 H4B 0.9700
C5 N1 1.471(3)
C5 C9 1.521(3)
C5 C6 1.541(3)
C5 C14 1.556(3)
C6 O1 1.198(3)
C6 O2 1.321(3)
C7 C8 1.417(4)
C7 O2 1.457(3)
C7 H7A 0.9700
C7 H7B 0.9700
C8 H8A 0.9600
C8 H8B 0.9600
C8 H8C 0.9600
C9 C10 1.499(3)
C9 H9A 0.9700
C9 H9B 0.9700
C10 O3 1.198(2)
C10 O4 1.333(2)
C11 O4 1.454(3)
C11 C12 1.480(4)
C11 H11A 0.9700
C11 H11B 0.9700
C12 H12A 0.9600
C12 H12B 0.9600
C12 H12C 0.9600
C13 O5 1.204(2)
C13 N2 1.389(2)
C13 C14 1.513(3)
C14 C15 1.530(3)
C14 H14 0.9800
C15 C16 1.495(3)
C15 H15 0.9800
C16 O6 1.209(2)
C16 N2 1.391(2)
C17 C22 1.372(3)
C17 C18 1.373(3)
C17 N2 1.436(2)
C18 C19 1.377(3)
C18 H18 0.9300
C19 C20 1.358(4)
C19 H19 0.9300
C20 C21 1.358(4)
C20 H20 0.9300
C21 C22 1.388(3)
C21 H21 0.9300
C22 H22 0.9300
